data_4328839
loop_
_publ_author_name
'Andreas Gl\"ockner'
'Thomas Bannenberg'
'Constantin G. Daniliuc'
'Peter G. Jones'
'Matthias Tamm'

_publ_contact_author
;
        Peter G. Jones
        Institut f\"ur Anorganische und Analytische Chemie
        Technische Universit\"at Braunschweig
        Postfach 3329
        38023 Braunschweig
        Germany
;
_publ_contact_author_email p.jones@tu-bs.de
_publ_contact_author_fax '049 531 391-5387'
_publ_contact_author_phone '049 531 391-5382'
_publ_section_title
;
 From a Cycloheptatrienylzirconium Allyl Complex to a
 Cycloheptatrienylzirconium Imidazolin-2-iminato "Pogo Stick" Complex with
 Imido-Type Reactivity
;
_journal_name_full 'Inorganic Chemistry'
_journal_page_first 4368
_journal_page_last 4378
_journal_paper_doi 10.1021/ic300129z
_journal_volume 51
_journal_year 2012
_chemical_formula_sum 'C20 H36 O Si2 Zr'
_chemical_formula_weight 439.89
_chemical_name_systematic
; 
 ? 
;
_space_group_IT_number 11
_symmetry_cell_setting monoclinic
_symmetry_space_group_name_Hall '-P 2yb'
_symmetry_space_group_name_H-M 'P 1 21/m 1'
_atom_sites_solution_hydrogens geom
_atom_sites_solution_primary direct
_atom_sites_solution_secondary difmap
_audit_creation_method SHELXL-97
_cell_angle_alpha 90.00
_cell_angle_beta 101.782(8)
_cell_angle_gamma 90.00
_cell_formula_units_Z 2
_cell_length_a 7.6044(12)
_cell_length_b 18.137(2)
_cell_length_c 8.2034(12)
_cell_measurement_reflns_used 6956
_cell_measurement_temperature 100(2)
_cell_measurement_theta_max 75.7583
_cell_measurement_theta_min 4.8590
_cell_volume 1107.6(3)
_computing_cell_refinement
; 
CrysAlisPro, Oxford Diffraction Ltd., 
Version 1.171.33.46 (release 27-08-2009 CrysAlis171 .NET) 
(compiled Aug 27 2009,17:19:36) 
;
_computing_data_collection
; 
CrysAlisPro, Oxford Diffraction Ltd., 
Version 1.171.33.46 (release 27-08-2009 CrysAlis171 .NET) 
(compiled Aug 27 2009,17:19:36) 
;
_computing_data_reduction
; 
CrysAlisPro, Oxford Diffraction Ltd., 
Version 1.171.33.46 (release 27-08-2009 CrysAlis171 .NET) 
(compiled Aug 27 2009,17:19:36) 
;
_computing_molecular_graphics 'BRUKER XP'
_computing_publication_material SHELXL-97
_computing_structure_refinement 'SHELXL-97 (Sheldrick, 1997)'
_computing_structure_solution 'SHELXS-97 (Sheldrick, 1990)'
_diffrn_ambient_temperature 100(2)
_diffrn_detector_area_resol_mean 10.3543
_diffrn_measured_fraction_theta_full 1.000
_diffrn_measured_fraction_theta_max 0.990
_diffrn_measurement_device_type 'Xcalibur, Atlas, Nova'
_diffrn_measurement_method '\w scans'
_diffrn_radiation_monochromator mirror
_diffrn_radiation_source 'Nova (Cu) X-ray Source'
_diffrn_radiation_type 'Cu K\a'
_diffrn_radiation_wavelength 1.54184
_diffrn_reflns_av_R_equivalents 0.0692
_diffrn_reflns_av_sigmaI/netI 0.0315
_diffrn_reflns_limit_h_max 9
_diffrn_reflns_limit_h_min -9
_diffrn_reflns_limit_k_max 21
_diffrn_reflns_limit_k_min -22
_diffrn_reflns_limit_l_max 10
_diffrn_reflns_limit_l_min -10
_diffrn_reflns_number 14904
_diffrn_reflns_theta_full 72.50
_diffrn_reflns_theta_max 76.68
_diffrn_reflns_theta_min 4.88
_exptl_absorpt_coefficient_mu 5.122
_exptl_absorpt_correction_T_max 1.00000
_exptl_absorpt_correction_T_min 0.61493
_exptl_absorpt_correction_type multi-scan
_exptl_absorpt_process_details
; 
CrysAlisPro, Oxford Diffraction Ltd., 
Version 1.171.33.46 (release 27-08-2009 CrysAlis171 .NET) 
(compiled Aug 27 2009,17:19:36) 
;
_exptl_crystal_colour 'dark red'
_exptl_crystal_density_diffrn 1.319
_exptl_crystal_description plate
_exptl_crystal_F_000 464
_exptl_crystal_size_max 0.10
_exptl_crystal_size_mid 0.06
_exptl_crystal_size_min 0.03
_refine_diff_density_max 3.234
_refine_diff_density_min -2.090
_refine_diff_density_rms 0.176
_refine_ls_extinction_method none
_refine_ls_goodness_of_fit_ref 1.080
_refine_ls_hydrogen_treatment constr
_refine_ls_matrix_type full
_refine_ls_number_parameters 118
_refine_ls_number_reflns 2391
_refine_ls_number_restraints 0
_refine_ls_restrained_S_all 1.080
_refine_ls_R_factor_all 0.0843
_refine_ls_R_factor_gt 0.0785
_refine_ls_shift/su_max 0.000
_refine_ls_shift/su_mean 0.000
_refine_ls_structure_factor_coef Fsqd
_refine_ls_weighting_details 'calc w=1/[\s^2^(Fo^2^)+(0.1009P)^2^+9.6082P] where P=(Fo^2^+2Fc^2^)/3'
_refine_ls_weighting_scheme calc
_refine_ls_wR_factor_gt 0.2027
_refine_ls_wR_factor_ref 0.2072
_reflns_number_gt 2193
_reflns_number_total 2391
_reflns_threshold_expression >2sigma(I)
_cod_data_source_file ic300129z_si_001_2.cif
_cod_data_source_block andyg10
_cod_original_sg_symbol_H-M 'P 21/m'
_cod_database_code 4328839

loop_
_symmetry_equiv_pos_as_xyz
'x, y, z'
'-x, y+1/2, -z'
'-x, -y, -z'
'x, -y-1/2, z'

loop_
_atom_site_label
_atom_site_type_symbol
_atom_site_fract_x
_atom_site_fract_y
_atom_site_fract_z
_atom_site_U_iso_or_equiv
_atom_site_adp_type
_atom_site_occupancy
_atom_site_symmetry_multiplicity
_atom_site_calc_flag
_atom_site_refinement_flags
Zr Zr 0.34609(10) 0.2500 0.43048(9) 0.0271(3) Uani 1 2 d S
Si Si 0.2769(3) 0.08693(11) 0.7164(2) 0.0317(4) Uani 1 1 d .
O O 0.0508(9) 0.2500 0.2871(8) 0.0358(15) Uani 1 2 d S
C1 C 0.6618(15) 0.2500 0.5224(14) 0.059(4) Uani 1 2 d S
H1 H 0.7450 0.2500 0.6260 0.070 Uiso 1 2 calc SR
C2 C 0.6067(12) 0.1799(5) 0.4539(10) 0.052(2) Uani 1 1 d .
H2 H 0.6496 0.1389 0.5228 0.063 Uiso 1 1 calc R
C3 C 0.4972(12) 0.1620(4) 0.2979(10) 0.0442(19) Uani 1 1 d .
H3 H 0.4777 0.1110 0.2750 0.053 Uiso 1 1 calc R
C4 C 0.4137(9) 0.2110(4) 0.1724(8) 0.0374(16) Uani 1 1 d .
H4 H 0.3482 0.1884 0.0740 0.045 Uiso 1 1 calc R
C5 C 0.2755(13) 0.2500 0.7108(11) 0.0309(19) Uani 1 2 d S
H5 H 0.3667 0.2500 0.8092 0.037 Uiso 1 2 calc SR
C6 C 0.2118(9) 0.1816(4) 0.6421(8) 0.0308(13) Uani 1 1 d .
H6 H 0.1222 0.1843 0.5429 0.037 Uiso 1 1 calc R
C7 C 0.2444(10) 0.0243(4) 0.5299(9) 0.0392(16) Uani 1 1 d .
H7A H 0.1306 0.0362 0.4545 0.059 Uiso 1 1 calc R
H7B H 0.2420 -0.0271 0.5664 0.059 Uiso 1 1 calc R
H7C H 0.3437 0.0311 0.4718 0.059 Uiso 1 1 calc R
C8 C 0.1268(11) 0.0515(5) 0.8550(9) 0.0428(17) Uani 1 1 d .
H8A H 0.1516 0.0785 0.9607 0.064 Uiso 1 1 calc R
H8B H 0.1498 -0.0011 0.8765 0.064 Uiso 1 1 calc R
H8C H 0.0009 0.0587 0.8002 0.064 Uiso 1 1 calc R
C9 C 0.5147(10) 0.0810(4) 0.8357(9) 0.0378(16) Uani 1 1 d .
H9A H 0.5954 0.1022 0.7690 0.057 Uiso 1 1 calc R
H9B H 0.5466 0.0293 0.8601 0.057 Uiso 1 1 calc R
H9C H 0.5264 0.1085 0.9402 0.057 Uiso 1 1 calc R
C10 C -0.0380(12) 0.1852(5) 0.2023(10) 0.0466(19) Uani 1 1 d .
H10A H -0.1336 0.1672 0.2580 0.056 Uiso 1 1 calc R
H10B H 0.0493 0.1450 0.1996 0.056 Uiso 1 1 calc R
C11 C -0.116(2) 0.2125(6) 0.0288(12) 0.092(5) Uani 1 1 d .
H11A H -0.0438 0.1939 -0.0500 0.110 Uiso 1 1 calc R
H11B H -0.2405 0.1939 -0.0073 0.110 Uiso 1 1 calc R

loop_
_atom_site_aniso_label
_atom_site_aniso_U_11
_atom_site_aniso_U_22
_atom_site_aniso_U_33
_atom_site_aniso_U_23
_atom_site_aniso_U_13
_atom_site_aniso_U_12
Zr 0.0332(4) 0.0304(4) 0.0212(4) 0.000 0.0139(3) 0.000
Si 0.0397(10) 0.0326(10) 0.0261(8) 0.0022(7) 0.0140(7) -0.0023(7)
O 0.038(4) 0.047(4) 0.025(3) 0.000 0.014(3) 0.000
C1 0.034(6) 0.118(13) 0.029(5) 0.000 0.020(4) 0.000
C2 0.057(5) 0.068(6) 0.041(4) 0.016(4) 0.032(4) 0.034(4)
C3 0.070(5) 0.030(4) 0.045(4) -0.001(3) 0.040(4) 0.011(3)
C4 0.037(4) 0.056(4) 0.023(3) -0.008(3) 0.016(3) -0.004(3)
C5 0.038(5) 0.037(5) 0.022(4) 0.000 0.015(4) 0.000
C6 0.039(3) 0.034(3) 0.023(3) 0.001(2) 0.014(3) 0.001(3)
C7 0.043(4) 0.042(4) 0.037(4) -0.001(3) 0.018(3) -0.001(3)
C8 0.051(4) 0.047(4) 0.035(4) 0.004(3) 0.018(3) -0.007(3)
C9 0.045(4) 0.037(4) 0.031(3) 0.002(3) 0.009(3) -0.002(3)
C10 0.050(4) 0.052(5) 0.037(4) 0.005(3) 0.007(3) -0.011(4)
C11 0.144(12) 0.069(7) 0.041(5) 0.005(5) -0.032(6) -0.034(7)

loop_
_atom_type_symbol
_atom_type_description
_atom_type_scat_dispersion_real
_atom_type_scat_dispersion_imag
_atom_type_scat_source
C C 0.0181 0.0091 'International Tables Vol C Tables 4.2.6.8 and 6.1.1.4'
H H 0.0000 0.0000 'International Tables Vol C Tables 4.2.6.8 and 6.1.1.4'
O O 0.0492 0.0322 'International Tables Vol C Tables 4.2.6.8 and 6.1.1.4'
Si Si 0.2541 0.3302 'International Tables Vol C Tables 4.2.6.8 and 6.1.1.4'
Zr Zr -0.1862 2.2449 'International Tables Vol C Tables 4.2.6.8 and 6.1.1.4'

loop_
_geom_angle_atom_site_label_1
_geom_angle_atom_site_label_2
_geom_angle_atom_site_label_3
_geom_angle
_geom_angle_site_symmetry_1
_geom_angle_site_symmetry_3
O Zr C2 139.8(3) . 4_565
O Zr C2 139.8(3) . .
C2 Zr C2 66.2(5) 4_565 .
O Zr C3 106.2(3) . 4_565
C2 Zr C3 35.1(3) 4_565 4_565
C2 Zr C3 85.5(3) . 4_565
O Zr C3 106.2(3) . .
C2 Zr C3 85.5(3) 4_565 .
C2 Zr C3 35.1(3) . .
C3 Zr C3 85.2(4) 4_565 .
O Zr C1 168.3(3) . .
C2 Zr C1 35.2(3) 4_565 .
C2 Zr C1 35.2(3) . .
C3 Zr C1 65.7(3) 4_565 .
C3 Zr C1 65.7(3) . .
O Zr C4 84.9(2) . 4_565
C2 Zr C4 65.0(3) 4_565 4_565
C2 Zr C4 84.3(3) . 4_565
C3 Zr C4 34.5(3) 4_565 4_565
C3 Zr C4 65.0(3) . 4_565
C1 Zr C4 83.9(3) . 4_565
O Zr C4 84.9(2) . .
C2 Zr C4 84.3(3) 4_565 .
C2 Zr C4 65.0(3) . .
C3 Zr C4 65.0(3) 4_565 .
C3 Zr C4 34.5(3) . .
C1 Zr C4 83.9(3) . .
C4 Zr C4 34.5(4) 4_565 .
O Zr C5 95.8(3) . .
C2 Zr C5 105.5(3) 4_565 .
C2 Zr C5 105.5(3) . .
C3 Zr C5 130.5(2) 4_565 .
C3 Zr C5 130.5(2) . .
C1 Zr C5 95.9(3) . .
C4 Zr C5 162.73(19) 4_565 .
C4 Zr C5 162.73(19) . .
O Zr C6 82.1(2) . .
C2 Zr C6 132.2(3) 4_565 .
C2 Zr C6 97.6(3) . .
C3 Zr C6 163.2(2) 4_565 .
C3 Zr C6 106.8(2) . .
C1 Zr C6 108.0(3) . .
C4 Zr C6 161.9(2) 4_565 .
C4 Zr C6 131.1(2) . .
C5 Zr C6 32.82(18) . .
O Zr C6 82.1(2) . 4_565
C2 Zr C6 97.6(3) 4_565 4_565
C2 Zr C6 132.2(3) . 4_565
C3 Zr C6 106.8(2) 4_565 4_565
C3 Zr C6 163.2(2) . 4_565
C1 Zr C6 108.0(3) . 4_565
C4 Zr C6 131.1(2) 4_565 4_565
C4 Zr C6 161.9(2) . 4_565
C5 Zr C6 32.82(18) . 4_565
C6 Zr C6 59.2(3) . 4_565
C6 Si C9 112.9(3) . .
C6 Si C7 108.0(3) . .
C9 Si C7 110.0(3) . .
C6 Si C8 111.1(3) . .
C9 Si C8 107.7(3) . .
C7 Si C8 106.9(4) . .
C10 O C10 107.3(8) 4_565 .
C10 O Zr 123.3(4) 4_565 .
C10 O Zr 123.3(4) . .
C2 C1 C2 127.4(11) 4_565 .
C2 C1 Zr 71.1(6) 4_565 .
C2 C1 Zr 71.0(6) . .
C3 C2 C1 129.4(8) . .
C3 C2 Zr 73.5(4) . .
C1 C2 Zr 73.8(6) . .
C4 C3 C2 127.7(8) . .
C4 C3 Zr 73.8(4) . .
C2 C3 Zr 71.3(4) . .
C3 C4 C4 129.1(5) . 4_565
C3 C4 Zr 71.6(4) . .
C4 C4 Zr 72.74(19) 4_565 .
C6 C5 C6 123.7(9) 4_565 .
C6 C5 Zr 75.5(4) 4_565 .
C6 C5 Zr 75.5(4) . .
C5 C6 Si 129.6(6) . .
C5 C6 Zr 71.7(4) . .
Si C6 Zr 124.4(3) . .
O C10 C11 104.0(7) . .
C11 C11 C10 109.1(5) 4_565 .

loop_
_geom_bond_atom_site_label_1
_geom_bond_atom_site_label_2
_geom_bond_distance
_geom_bond_site_symmetry_2
Zr O 2.312(7) .
Zr C2 2.329(7) 4_565
Zr C2 2.329(7) .
Zr C3 2.358(7) 4_565
Zr C3 2.358(7) .
Zr C1 2.365(12) .
Zr C4 2.386(6) 4_565
Zr C4 2.386(6) .
Zr C5 2.466(8) .
Zr C6 2.514(6) .
Zr C6 2.514(6) 4_565
Si C6 1.855(7) .
Si C9 1.875(8) .
Si C7 1.881(7) .
Si C8 1.881(7) .
O C10 1.459(9) 4_565
O C10 1.459(9) .
C1 C2 1.418(12) 4_565
C1 C2 1.419(12) .
C2 C3 1.415(13) .
C3 C4 1.408(11) .
C4 C4 1.416(16) 4_565
C5 C6 1.408(8) 4_565
C5 C6 1.408(8) .
C10 C11 1.509(12) .
C11 C11 1.36(2) 4_565

loop_
_geom_torsion_atom_site_label_1
_geom_torsion_atom_site_label_2
_geom_torsion_atom_site_label_3
_geom_torsion_atom_site_label_4
_geom_torsion
_geom_torsion_site_symmetry_1
_geom_torsion_site_symmetry_4
C2 Zr O C10 -16.8(7) 4_565 4_565
C2 Zr O C10 -132.2(5) . 4_565
C3 Zr O C10 -29.7(6) 4_565 4_565
C3 Zr O C10 -119.3(5) . 4_565
C1 Zr O C10 -74.5(5) . 4_565
C4 Zr O C10 -57.2(6) 4_565 4_565
C4 Zr O C10 -91.8(6) . 4_565
C5 Zr O C10 105.5(5) . 4_565
C6 Zr O C10 135.4(6) . 4_565
C6 Zr O C10 75.6(5) 4_565 4_565
C2 Zr O C10 132.2(5) 4_565 .
C2 Zr O C10 16.8(7) . .
C3 Zr O C10 119.3(5) 4_565 .
C3 Zr O C10 29.7(6) . .
C1 Zr O C10 74.5(5) . .
C4 Zr O C10 91.8(6) 4_565 .
C4 Zr O C10 57.2(6) . .
C5 Zr O C10 -105.5(5) . .
C6 Zr O C10 -75.6(5) . .
C6 Zr O C10 -135.4(6) 4_565 .
O Zr C1 C2 71.4(5) . 4_565
C2 Zr C1 C2 142.8(9) . 4_565
C3 Zr C1 C2 23.5(5) 4_565 4_565
C3 Zr C1 C2 119.3(6) . 4_565
C4 Zr C1 C2 54.0(5) 4_565 4_565
C4 Zr C1 C2 88.8(5) . 4_565
C5 Zr C1 C2 -108.6(5) . 4_565
C6 Zr C1 C2 -139.9(5) . 4_565
C6 Zr C1 C2 -77.3(5) 4_565 4_565
O Zr C1 C2 -71.4(5) . .
C2 Zr C1 C2 -142.8(9) 4_565 .
C3 Zr C1 C2 -119.3(6) 4_565 .
C3 Zr C1 C2 -23.5(5) . .
C4 Zr C1 C2 -88.8(5) 4_565 .
C4 Zr C1 C2 -54.0(5) . .
C5 Zr C1 C2 108.6(5) . .
C6 Zr C1 C2 77.3(5) . .
C6 Zr C1 C2 139.9(5) 4_565 .
C2 C1 C2 C3 5.5(17) 4_565 .
Zr C1 C2 C3 51.6(8) . .
C2 C1 C2 Zr -46.0(10) 4_565 .
O Zr C2 C3 21.9(7) . .
C2 Zr C2 C3 -118.5(5) 4_565 .
C3 Zr C2 C3 -88.0(5) 4_565 .
C1 Zr C2 C3 -140.9(8) . .
C4 Zr C2 C3 -53.4(5) 4_565 .
C4 Zr C2 C3 -23.5(4) . .
C5 Zr C2 C3 141.1(4) . .
C6 Zr C2 C3 108.5(5) . .
C6 Zr C2 C3 163.3(4) 4_565 .
O Zr C2 C1 162.7(5) . .
C2 Zr C2 C1 22.4(6) 4_565 .
C3 Zr C2 C1 52.9(5) 4_565 .
C3 Zr C2 C1 140.9(8) . .
C4 Zr C2 C1 87.5(5) 4_565 .
C4 Zr C2 C1 117.4(6) . .
C5 Zr C2 C1 -78.0(5) . .
C6 Zr C2 C1 -110.6(5) . .
C6 Zr C2 C1 -55.8(6) 4_565 .
C1 C2 C3 C4 -0.9(14) . .
Zr C2 C3 C4 50.8(7) . .
C1 C2 C3 Zr -51.7(8) . .
O Zr C3 C4 54.2(5) . .
C2 Zr C3 C4 -86.6(5) 4_565 .
C2 Zr C3 C4 -140.3(7) . .
C3 Zr C3 C4 -51.4(6) 4_565 .
C1 Zr C3 C4 -116.9(5) . .
C4 Zr C3 C4 -22.1(4) 4_565 .
C5 Zr C3 C4 166.9(4) . .
C6 Zr C3 C4 140.6(4) . .
C6 Zr C3 C4 172.0(7) 4_565 .
O Zr C3 C2 -165.5(5) . .
C2 Zr C3 C2 53.7(6) 4_565 .
C3 Zr C3 C2 89.0(5) 4_565 .
C1 Zr C3 C2 23.5(5) . .
C4 Zr C3 C2 118.2(6) 4_565 .
C4 Zr C3 C2 140.3(7) . .
C5 Zr C3 C2 -52.8(6) . .
C6 Zr C3 C2 -79.1(5) . .
C6 Zr C3 C2 -47.6(11) 4_565 .
C2 C3 C4 C4 -2.0(10) . 4_565
Zr C3 C4 C4 47.8(4) . 4_565
C2 C3 C4 Zr -49.8(7) . .
O Zr C4 C3 -128.6(5) . .
C2 Zr C4 C3 90.2(5) 4_565 .
C2 Zr C4 C3 23.9(5) . .
C3 Zr C4 C3 120.8(7) 4_565 .
C1 Zr C4 C3 54.9(5) . .
C4 Zr C4 C3 143.0(4) 4_565 .
C5 Zr C4 C3 -35.5(11) . .
C6 Zr C4 C3 -53.8(6) . .
C6 Zr C4 C3 -172.6(7) 4_565 .
O Zr C4 C4 88.42(7) . 4_565
C2 Zr C4 C4 -52.8(3) 4_565 4_565
C2 Zr C4 C4 -119.1(3) . 4_565
C3 Zr C4 C4 -22.1(3) 4_565 4_565
C3 Zr C4 C4 -143.0(4) . 4_565
C1 Zr C4 C4 -88.11(10) . 4_565
C5 Zr C4 C4 -178.4(10) . 4_565
C6 Zr C4 C4 163.3(3) . 4_565
C6 Zr C4 C4 44.4(7) 4_565 4_565
O Zr C5 C6 -65.6(4) . 4_565
C2 Zr C5 C6 79.9(5) 4_565 4_565
C2 Zr C5 C6 148.9(5) . 4_565
C3 Zr C5 C6 51.5(7) 4_565 4_565
C3 Zr C5 C6 177.3(4) . 4_565
C1 Zr C5 C6 114.4(4) . 4_565
C4 Zr C5 C6 25.9(12) 4_565 4_565
C4 Zr C5 C6 -157.1(8) . 4_565
C6 Zr C5 C6 -131.2(9) . 4_565
O Zr C5 C6 65.6(4) . .
C2 Zr C5 C6 -148.9(5) 4_565 .
C2 Zr C5 C6 -79.9(5) . .
C3 Zr C5 C6 -177.3(4) 4_565 .
C3 Zr C5 C6 -51.5(7) . .
C1 Zr C5 C6 -114.4(4) . .
C4 Zr C5 C6 157.1(8) 4_565 .
C4 Zr C5 C6 -25.9(12) . .
C6 Zr C5 C6 131.2(9) 4_565 .
C6 C5 C6 Si -179.0(4) 4_565 .
Zr C5 C6 Si 119.9(5) . .
C6 C5 C6 Zr 61.0(8) 4_565 .
C9 Si C6 C5 -28.7(8) . .
C7 Si C6 C5 -150.6(7) . .
C8 Si C6 C5 92.5(7) . .
C9 Si C6 Zr 65.5(5) . .
C7 Si C6 Zr -56.4(5) . .
C8 Si C6 Zr -173.4(4) . .
O Zr C6 C5 -113.8(5) . .
C2 Zr C6 C5 42.2(6) 4_565 .
C2 Zr C6 C5 106.8(5) . .
C3 Zr C6 C5 7.2(11) 4_565 .
C3 Zr C6 C5 141.6(5) . .
C1 Zr C6 C5 72.3(5) . .
C4 Zr C6 C5 -158.1(7) 4_565 .
C4 Zr C6 C5 170.1(5) . .
C6 Zr C6 C5 -28.4(5) 4_565 .
O Zr C6 Si 120.2(4) . .
C2 Zr C6 Si -83.7(5) 4_565 .
C2 Zr C6 Si -19.1(5) . .
C3 Zr C6 Si -118.7(9) 4_565 .
C3 Zr C6 Si 15.6(5) . .
C1 Zr C6 Si -53.7(4) . .
C4 Zr C6 Si 75.9(9) 4_565 .
C4 Zr C6 Si 44.2(5) . .
C5 Zr C6 Si -125.9(7) . .
C6 Zr C6 Si -154.3(3) 4_565 .
C10 O C10 C11 25.0(12) 4_565 .
Zr O C10 C11 -128.3(8) . .
O C10 C11 C11 -15.4(7) . 4_565
